data_7249688
loop_
_publ_author_name
'Omasa, Koichiro'
'Yoshikawa, Isao'
'Houjou, Hirohiko'

_publ_section_title
;
 Mechanical force-induced thermochromic-to-photochromic conversion of a
 coupled Schiff base hinged via biphenyl moiety
;
_journal_name_full CrystEngComm
_journal_paper_doi 10.1039/D4CE01027B
_journal_year 2025
_chemical_formula_moiety 'C50 H34 N4 O2'
_chemical_formula_sum 'C50 H34 N4 O2'
_chemical_formula_weight 722.81
_space_group_crystal_system monoclinic
_space_group_IT_number 15
_space_group_name_Hall '-I 2ya'
_space_group_name_H-M_alt 'I 1 2/a 1'
_atom_sites_solution_hydrogens mixed
_atom_sites_solution_primary direct
_atom_sites_solution_secondary difmap
_audit_creation_method SHELXL-2018/1
_audit_update_record
;
2024-05-29 deposited with the CCDC.	2024-12-11 downloaded from the CCDC.
;
_cell_angle_alpha 90
_cell_angle_beta 94.9551(16)
_cell_angle_gamma 90
_cell_formula_units_Z 4
_cell_length_a 17.3879(3)
_cell_length_b 7.72700(10)
_cell_length_c 27.0872(5)
_cell_measurement_reflns_used 14154
_cell_measurement_temperature 93(2)
_cell_measurement_theta_max 72.3520
_cell_measurement_theta_min 3.2400
_cell_volume 3625.73(10)
_computing_cell_refinement 'CrysAlisPro 1.171.40.84a (Rigaku OD, 2020)'
_computing_data_collection 'CrysAlisPro 1.171.41.107a (Rigaku OD, 2021)'
_computing_data_reduction 'CrysAlisPro 1.171.40.84a (Rigaku OD, 2020)'
_computing_molecular_graphics 'Yadokari-XG (Wakita, Nemoto et al., 2009)'
_computing_publication_material 'Yadokari-XG (Wakita, Nemoto et al., 2009)'
_computing_structure_refinement 'SHELXL-2018/1 (Sheldrick, 2018)'
_computing_structure_solution 'SHELXS Version 2013/1 (Sheldrick, 2008)'
_diffrn_ambient_temperature 93(2)
_diffrn_detector_area_resol_mean 5.811
_diffrn_measured_fraction_theta_full 1.000
_diffrn_measured_fraction_theta_max 0.988
_diffrn_measurement_device_type 'Rigaku XtaLAB P200'
_diffrn_measurement_method '\w scans'
_diffrn_radiation_type CuK\a
_diffrn_radiation_wavelength 1.54184
_diffrn_reflns_av_R_equivalents 0.0350
_diffrn_reflns_av_unetI/netI 0.0200
_diffrn_reflns_Laue_measured_fraction_full 1.000
_diffrn_reflns_Laue_measured_fraction_max 0.988
_diffrn_reflns_limit_h_max 21
_diffrn_reflns_limit_h_min -21
_diffrn_reflns_limit_k_max 8
_diffrn_reflns_limit_k_min -9
_diffrn_reflns_limit_l_max 32
_diffrn_reflns_limit_l_min -33
_diffrn_reflns_number 18766
_diffrn_reflns_point_group_measured_fraction_full 1.000
_diffrn_reflns_point_group_measured_fraction_max 0.988
_diffrn_reflns_theta_full 67.684
_diffrn_reflns_theta_max 72.845
_diffrn_reflns_theta_min 3.275
_diffrn_source 'rotating anode X-ray generator'
_exptl_absorpt_coefficient_mu 0.642
_exptl_absorpt_correction_T_max 1.00000
_exptl_absorpt_correction_T_min 0.87293
_exptl_absorpt_correction_type multi-scan
_exptl_absorpt_process_details
;
CrysAlisPro 1.171.40.84a (Rigaku Oxford Diffraction, 2020)
Empirical absorption correction using spherical harmonics,
implemented in SCALE3 ABSPACK scaling algorithm.
;
_exptl_crystal_colour orange
_exptl_crystal_density_diffrn 1.324
_exptl_crystal_description plate
_exptl_crystal_F_000 1512
_exptl_crystal_preparation Luminescent
_exptl_crystal_recrystallization_method 'Re-crystallisation from solvent: dichloromethane, hexane'
_exptl_crystal_size_max 0.380
_exptl_crystal_size_mid 0.220
_exptl_crystal_size_min 0.080
_refine_diff_density_max 0.217
_refine_diff_density_min -0.188
_refine_diff_density_rms 0.037
_refine_ls_extinction_method none
_refine_ls_goodness_of_fit_ref 1.042
_refine_ls_hydrogen_treatment mixed
_refine_ls_matrix_type full
_refine_ls_number_parameters 256
_refine_ls_number_reflns 3580
_refine_ls_number_restraints 0
_refine_ls_restrained_S_all 1.042
_refine_ls_R_factor_all 0.0396
_refine_ls_R_factor_gt 0.0379
_refine_ls_shift/su_max 0.000
_refine_ls_shift/su_mean 0.000
_refine_ls_structure_factor_coef Fsqd
_refine_ls_weighting_details 'w=1/[\s^2^(Fo^2^)+(0.0520P)^2^+2.0793P] where P=(Fo^2^+2Fc^2^)/3'
_refine_ls_weighting_scheme calc
_refine_ls_wR_factor_gt 0.0998
_refine_ls_wR_factor_ref 0.1011
_reflns_Friedel_coverage 0.000
_reflns_number_gt 3367
_reflns_number_total 3580
_reflns_threshold_expression 'I > 2\s(I)'
_cod_data_source_file d4ce01027b2.cif
_cod_data_source_block BP
_cod_original_sg_symbol_H-M 'I 2/a'
_cod_database_code 7249688
_shelx_shelxl_version_number 2018/1
_shelx_space_group_comment
;
The symmetry employed for this shelxl refinement is uniquely defined
by the following loop, which should always be used as a source of
symmetry information in preference to the above space-group names.
They are only intended as comments.
;
_shelx_estimated_absorpt_t_min 0.793
_shelx_estimated_absorpt_t_max 0.950

loop_
_space_group_symop_operation_xyz
'x, y, z'
'-x+1/2, y, -z'
'x+1/2, y+1/2, z+1/2'
'-x+1, y+1/2, -z+1/2'
'-x, -y, -z'
'x-1/2, -y, z'
'-x+1/2, -y+1/2, -z+1/2'
'x, -y+1/2, z+1/2'

loop_
_atom_site_label
_atom_site_type_symbol
_atom_site_fract_x
_atom_site_fract_y
_atom_site_fract_z
_atom_site_U_iso_or_equiv
_atom_site_adp_type
_atom_site_occupancy
_atom_site_site_symmetry_order
_atom_site_calc_flag
_atom_site_refinement_flags_posn
_atom_site_refinement_flags_adp
_atom_site_refinement_flags_occupancy
_atom_site_disorder_assembly
_atom_site_disorder_group
O1 O 0.38516(5) 0.27875(11) 0.01438(3) 0.0320(2) Uani 1 1 d . . . . .
H1 H 0.4344(9) 0.298(2) 0.0367(6) 0.048 Uiso 1 1 d . U . . .
C1 C 0.33624(7) 0.21511(14) 0.04591(4) 0.0280(2) Uani 1 1 d . . . . .
C2 C 0.26175(6) 0.16241(14) 0.02709(4) 0.0280(2) Uani 1 1 d . . . . .
C3 C 0.21203(7) 0.10025(15) 0.06085(4) 0.0303(3) Uani 1 1 d . . . . .
H2 H 0.161610 0.064094 0.048896 0.036 Uiso 1 1 calc R U . . .
C4 C 0.23382(7) 0.08950(15) 0.11134(5) 0.0331(3) Uani 1 1 d . . . . .
H3 H 0.198147 0.049532 0.133435 0.040 Uiso 1 1 calc R U . . .
C5 C 0.30740(7) 0.13705(15) 0.12923(4) 0.0324(3) Uani 1 1 d . . . . .
H4 H 0.322637 0.127719 0.163658 0.039 Uiso 1 1 calc R U . . .
C6 C 0.35985(7) 0.19905(14) 0.09699(4) 0.0292(3) Uani 1 1 d . . . . .
C7 C 0.43837(7) 0.23723(14) 0.11627(4) 0.0303(3) Uani 1 1 d . . . . .
H5 H 0.452803 0.222793 0.150655 0.036 Uiso 1 1 calc R U . . .
N1 N 0.48917(6) 0.29057(12) 0.08759(4) 0.0302(2) Uani 1 1 d . . . . .
C8 C 0.56692(7) 0.32081(14) 0.10499(4) 0.0291(2) Uani 1 1 d . . . . .
C9 C 0.61254(7) 0.40343(14) 0.07207(4) 0.0298(3) Uani 1 1 d . . . . .
H6 H 0.589943 0.440090 0.040619 0.036 Uiso 1 1 calc R U . . .
C10 C 0.69026(7) 0.43241(14) 0.08479(4) 0.0296(3) Uani 1 1 d . . . . .
H7 H 0.720483 0.490661 0.062372 0.036 Uiso 1 1 calc R U . . .
C11 C 0.72414(7) 0.37632(14) 0.13034(4) 0.0286(2) Uani 1 1 d . . . . .
C12 C 0.67877(7) 0.29828(15) 0.16399(4) 0.0314(3) Uani 1 1 d . . . . .
H8 H 0.701443 0.263245 0.195573 0.038 Uiso 1 1 calc R U . . .
C13 C 0.60075(7) 0.27159(15) 0.15155(5) 0.0319(3) Uani 1 1 d . . . . .
H9 H 0.570027 0.219510 0.174816 0.038 Uiso 1 1 calc R U . . .
N2 N 0.80534(6) 0.39008(12) 0.14167(4) 0.0292(2) Uani 1 1 d . . . . .
C14 C 0.86103(7) 0.32144(14) 0.11274(4) 0.0278(2) Uani 1 1 d . . . . .
C15 C 0.85161(7) 0.24480(15) 0.06612(4) 0.0304(3) Uani 1 1 d . . . . .
H10 H 0.802026 0.232753 0.048778 0.036 Uiso 1 1 calc R U . . .
C16 C 0.91765(7) 0.18672(16) 0.04602(4) 0.0337(3) Uani 1 1 d . . . . .
H11 H 0.913018 0.133711 0.014260 0.040 Uiso 1 1 calc R U . . .
C17 C 0.99071(7) 0.20409(16) 0.07121(5) 0.0353(3) Uani 1 1 d . . . . .
H12 H 1.034780 0.163343 0.056318 0.042 Uiso 1 1 calc R U . . .
C18 C 0.99972(7) 0.27983(15) 0.11756(5) 0.0326(3) Uani 1 1 d . . . . .
H13 H 1.049508 0.291339 0.134653 0.039 Uiso 1 1 calc R U . . .
C19 C 0.93416(7) 0.33923(14) 0.13881(4) 0.0288(2) Uani 1 1 d . . . . .
C20 C 0.92268(7) 0.42467(15) 0.18509(4) 0.0300(3) Uani 1 1 d . . . . .
C21 C 0.97316(8) 0.48430(16) 0.22456(4) 0.0353(3) Uani 1 1 d . . . . .
H14 H 1.027175 0.465305 0.224841 0.042 Uiso 1 1 calc R U . . .
C22 C 0.94302(9) 0.57102(16) 0.26296(5) 0.0399(3) Uani 1 1 d . . . . .
H15 H 0.976648 0.612037 0.289933 0.048 Uiso 1 1 calc R U . . .
C23 C 0.86352(9) 0.59941(16) 0.26271(5) 0.0398(3) Uani 1 1 d . . . . .
H16 H 0.844312 0.660435 0.289505 0.048 Uiso 1 1 calc R U . . .
C24 C 0.81196(8) 0.54082(16) 0.22437(4) 0.0360(3) Uani 1 1 d . . . . .
H17 H 0.757991 0.559753 0.224515 0.043 Uiso 1 1 calc R U . . .
C25 C 0.84273(7) 0.45291(15) 0.18560(4) 0.0301(3) Uani 1 1 d . . . . .

loop_
_atom_site_aniso_label
_atom_site_aniso_U_11
_atom_site_aniso_U_22
_atom_site_aniso_U_33
_atom_site_aniso_U_23
_atom_site_aniso_U_13
_atom_site_aniso_U_12
O1 0.0294(4) 0.0340(4) 0.0341(4) 0.0042(3) 0.0112(3) -0.0036(3)
C1 0.0311(6) 0.0216(5) 0.0332(6) 0.0002(4) 0.0140(5) 0.0010(4)
C2 0.0301(6) 0.0214(5) 0.0340(6) -0.0009(4) 0.0124(5) 0.0022(4)
C3 0.0299(6) 0.0263(6) 0.0365(6) -0.0017(5) 0.0126(5) -0.0007(4)
C4 0.0370(6) 0.0295(6) 0.0353(6) -0.0005(5) 0.0175(5) -0.0021(5)
C5 0.0401(6) 0.0292(6) 0.0298(6) -0.0036(5) 0.0136(5) -0.0017(5)
C6 0.0331(6) 0.0226(5) 0.0335(6) -0.0034(4) 0.0121(5) -0.0005(4)
C7 0.0365(6) 0.0234(5) 0.0321(6) -0.0029(4) 0.0098(5) -0.0003(4)
N1 0.0317(5) 0.0236(5) 0.0362(5) -0.0003(4) 0.0088(4) 0.0005(4)
C8 0.0315(6) 0.0222(5) 0.0346(6) -0.0005(4) 0.0091(5) 0.0018(4)
C9 0.0354(6) 0.0252(5) 0.0295(6) 0.0019(4) 0.0070(5) 0.0016(4)
C10 0.0339(6) 0.0242(5) 0.0317(6) 0.0020(4) 0.0093(5) -0.0013(4)
C11 0.0305(6) 0.0244(5) 0.0319(6) -0.0017(4) 0.0078(5) 0.0002(4)
C12 0.0358(6) 0.0301(6) 0.0293(6) 0.0041(5) 0.0084(5) 0.0027(5)
C13 0.0345(6) 0.0281(6) 0.0345(6) 0.0043(5) 0.0121(5) 0.0015(5)
N2 0.0314(5) 0.0287(5) 0.0283(5) -0.0012(4) 0.0072(4) -0.0012(4)
C14 0.0322(6) 0.0234(5) 0.0288(5) 0.0031(4) 0.0093(4) -0.0027(4)
C15 0.0337(6) 0.0285(6) 0.0297(6) 0.0006(5) 0.0072(5) -0.0041(5)
C16 0.0417(7) 0.0297(6) 0.0313(6) -0.0003(5) 0.0122(5) -0.0032(5)
C17 0.0355(6) 0.0336(6) 0.0389(7) 0.0049(5) 0.0154(5) 0.0003(5)
C18 0.0311(6) 0.0315(6) 0.0359(6) 0.0077(5) 0.0064(5) -0.0025(5)
C19 0.0335(6) 0.0246(5) 0.0288(5) 0.0051(4) 0.0054(4) -0.0035(4)
C20 0.0379(6) 0.0244(5) 0.0280(6) 0.0048(4) 0.0043(5) -0.0037(5)
C21 0.0431(7) 0.0293(6) 0.0329(6) 0.0064(5) -0.0007(5) -0.0061(5)
C22 0.0595(8) 0.0301(6) 0.0290(6) 0.0036(5) -0.0024(6) -0.0091(6)
C23 0.0637(9) 0.0297(6) 0.0269(6) 0.0004(5) 0.0091(6) -0.0016(6)
C24 0.0488(7) 0.0297(6) 0.0306(6) 0.0020(5) 0.0099(5) 0.0008(5)
C25 0.0389(6) 0.0251(5) 0.0265(5) 0.0031(4) 0.0050(5) -0.0026(5)

loop_
_atom_type_symbol
_atom_type_description
_atom_type_scat_dispersion_real
_atom_type_scat_dispersion_imag
_atom_type_scat_source
C C 0.0181 0.0091 'International Tables Vol C Tables 4.2.6.8 and 6.1.1.4'
H H 0.0000 0.0000 'International Tables Vol C Tables 4.2.6.8 and 6.1.1.4'
N N 0.0311 0.0180 'International Tables Vol C Tables 4.2.6.8 and 6.1.1.4'
O O 0.0492 0.0322 'International Tables Vol C Tables 4.2.6.8 and 6.1.1.4'

loop_
_geom_angle_atom_site_label_1
_geom_angle_atom_site_label_2
_geom_angle_atom_site_label_3
_geom_angle
_geom_angle_site_symmetry_1
_geom_angle_site_symmetry_3
_geom_angle_publ_flag
C1 O1 H1 102.8(9) . . ?
O1 C1 C2 119.07(10) . . ?
O1 C1 C6 120.38(10) . . ?
C2 C1 C6 120.54(10) . . ?
C3 C2 C1 117.63(11) . . ?
C3 C2 C2 120.83(12) . 2 ?
C1 C2 C2 121.43(11) . 2 ?
C4 C3 C2 122.22(11) . . ?
C4 C3 H2 118.9 . . ?
C2 C3 H2 118.9 . . ?
C5 C4 C3 119.73(11) . . ?
C5 C4 H3 120.1 . . ?
C3 C4 H3 120.1 . . ?
C4 C5 C6 120.44(11) . . ?
C4 C5 H4 119.8 . . ?
C6 C5 H4 119.8 . . ?
C5 C6 C1 119.36(11) . . ?
C5 C6 C7 119.26(11) . . ?
C1 C6 C7 121.30(10) . . ?
N1 C7 C6 121.29(11) . . ?
N1 C7 H5 119.4 . . ?
C6 C7 H5 119.4 . . ?
C7 N1 C8 122.42(10) . . ?
C13 C8 C9 118.83(11) . . ?
C13 C8 N1 124.90(10) . . ?
C9 C8 N1 116.26(10) . . ?
C10 C9 C8 120.72(11) . . ?
C10 C9 H6 119.6 . . ?
C8 C9 H6 119.6 . . ?
C9 C10 C11 120.03(10) . . ?
C9 C10 H7 120.0 . . ?
C11 C10 H7 120.0 . . ?
C10 C11 C12 119.69(11) . . ?
C10 C11 N2 120.31(10) . . ?
C12 C11 N2 119.92(10) . . ?
C13 C12 C11 120.24(11) . . ?
C13 C12 H8 119.9 . . ?
C11 C12 H8 119.9 . . ?
C12 C13 C8 120.40(11) . . ?
C12 C13 H9 119.8 . . ?
C8 C13 H9 119.8 . . ?
C25 N2 C14 108.39(9) . . ?
C25 N2 C11 126.26(10) . . ?
C14 N2 C11 124.88(10) . . ?
C15 C14 N2 129.47(11) . . ?
C15 C14 C19 121.84(11) . . ?
N2 C14 C19 108.69(10) . . ?
C16 C15 C14 117.21(11) . . ?
C16 C15 H10 121.4 . . ?
C14 C15 H10 121.4 . . ?
C15 C16 C17 121.77(11) . . ?
C15 C16 H11 119.1 . . ?
C17 C16 H11 119.1 . . ?
C18 C17 C16 120.79(11) . . ?
C18 C17 H12 119.6 . . ?
C16 C17 H12 119.6 . . ?
C17 C18 C19 118.73(11) . . ?
C17 C18 H13 120.6 . . ?
C19 C18 H13 120.6 . . ?
C18 C19 C14 119.66(11) . . ?
C18 C19 C20 133.27(11) . . ?
C14 C19 C20 107.06(10) . . ?
C21 C20 C25 119.70(11) . . ?
C21 C20 C19 133.42(12) . . ?
C25 C20 C19 106.83(10) . . ?
C22 C21 C20 118.79(12) . . ?
C22 C21 H14 120.6 . . ?
C20 C21 H14 120.6 . . ?
C21 C22 C23 120.83(12) . . ?
C21 C22 H15 119.6 . . ?
C23 C22 H15 119.6 . . ?
C24 C23 C22 121.77(12) . . ?
C24 C23 H16 119.1 . . ?
C22 C23 H16 119.1 . . ?
C23 C24 C25 117.19(12) . . ?
C23 C24 H17 121.4 . . ?
C25 C24 H17 121.4 . . ?
N2 C25 C24 129.16(11) . . ?
N2 C25 C20 109.02(10) . . ?
C24 C25 C20 121.71(11) . . ?

loop_
_geom_bond_atom_site_label_1
_geom_bond_atom_site_label_2
_geom_bond_distance
_geom_bond_site_symmetry_2
_geom_bond_publ_flag
O1 C1 1.3493(13) . ?
O1 H1 1.016(16) . ?
C1 C2 1.4103(16) . ?
C1 C6 1.4142(17) . ?
C2 C3 1.3968(15) . ?
C2 C2 1.489(2) 2 ?
C3 C4 1.3897(18) . ?
C3 H2 0.9500 . ?
C4 C5 1.3782(18) . ?
C4 H3 0.9500 . ?
C5 C6 1.4005(15) . ?
C5 H4 0.9500 . ?
C6 C7 1.4494(17) . ?
C7 N1 1.2931(15) . ?
C7 H5 0.9500 . ?
N1 C8 1.4122(15) . ?
C8 C13 1.3977(17) . ?
C8 C9 1.3979(16) . ?
C9 C10 1.3837(16) . ?
C9 H6 0.9500 . ?
C10 C11 1.3900(17) . ?
C10 H7 0.9500 . ?
C11 C12 1.3930(16) . ?
C11 N2 1.4227(15) . ?
C12 C13 1.3848(17) . ?
C12 H8 0.9500 . ?
C13 H9 0.9500 . ?
N2 C25 1.3931(15) . ?
N2 C14 1.4015(14) . ?
C14 C15 1.3917(16) . ?
C14 C19 1.4070(16) . ?
C15 C16 1.3872(16) . ?
C15 H10 0.9500 . ?
C16 C17 1.3957(18) . ?
C16 H11 0.9500 . ?
C17 C18 1.3816(18) . ?
C17 H12 0.9500 . ?
C18 C19 1.3982(16) . ?
C18 H13 0.9500 . ?
C19 C20 1.4459(16) . ?
C20 C21 1.4011(17) . ?
C20 C25 1.4085(17) . ?
C21 C22 1.3784(19) . ?
C21 H14 0.9500 . ?
C22 C23 1.399(2) . ?
C22 H15 0.9500 . ?
C23 C24 1.3880(19) . ?
C23 H16 0.9500 . ?
C24 C25 1.3955(17) . ?
C24 H17 0.9500 . ?

loop_
_geom_hbond_atom_site_label_D
_geom_hbond_atom_site_label_H
_geom_hbond_atom_site_label_A
_geom_hbond_distance_DH
_geom_hbond_distance_HA
_geom_hbond_distance_DA
_geom_hbond_angle_DHA
_geom_hbond_site_symmetry_A
_geom_hbond_publ_flag
O1 H1 N1 1.016(16) 1.608(17) 2.5676(13) 155.7(14) . yes

loop_
_geom_torsion_atom_site_label_1
_geom_torsion_atom_site_label_2
_geom_torsion_atom_site_label_3
_geom_torsion_atom_site_label_4
_geom_torsion
_geom_torsion_site_symmetry_1
_geom_torsion_site_symmetry_2
_geom_torsion_site_symmetry_3
_geom_torsion_site_symmetry_4
_geom_torsion_publ_flag
O1 C1 C2 C3 -178.79(9) . . . . ?
C6 C1 C2 C3 2.19(16) . . . . ?
O1 C1 C2 C2 4.92(13) . . . 2 ?
C6 C1 C2 C2 -174.10(8) . . . 2 ?
C1 C2 C3 C4 0.01(17) . . . . ?
C2 C2 C3 C4 176.32(9) 2 . . . ?
C2 C3 C4 C5 -1.70(18) . . . . ?
C3 C4 C5 C6 1.16(18) . . . . ?
C4 C5 C6 C1 1.01(17) . . . . ?
C4 C5 C6 C7 -175.93(10) . . . . ?
O1 C1 C6 C5 178.28(10) . . . . ?
C2 C1 C6 C5 -2.72(16) . . . . ?
O1 C1 C6 C7 -4.84(16) . . . . ?
C2 C1 C6 C7 174.16(10) . . . . ?
C5 C6 C7 N1 178.25(10) . . . . ?
C1 C6 C7 N1 1.37(17) . . . . ?
C6 C7 N1 C8 -176.92(10) . . . . ?
C7 N1 C8 C13 10.93(18) . . . . ?
C7 N1 C8 C9 -170.35(10) . . . . ?
C13 C8 C9 C10 1.55(17) . . . . ?
N1 C8 C9 C10 -177.26(10) . . . . ?
C8 C9 C10 C11 1.21(17) . . . . ?
C9 C10 C11 C12 -3.02(17) . . . . ?
C9 C10 C11 N2 173.71(10) . . . . ?
C10 C11 C12 C13 2.06(17) . . . . ?
N2 C11 C12 C13 -174.68(10) . . . . ?
C11 C12 C13 C8 0.72(18) . . . . ?
C9 C8 C13 C12 -2.51(17) . . . . ?
N1 C8 C13 C12 176.19(11) . . . . ?
C10 C11 N2 C25 133.81(12) . . . . ?
C12 C11 N2 C25 -49.48(16) . . . . ?
C10 C11 N2 C14 -54.94(15) . . . . ?
C12 C11 N2 C14 121.77(12) . . . . ?
C25 N2 C14 C15 -179.88(11) . . . . ?
C11 N2 C14 C15 7.54(18) . . . . ?
C25 N2 C14 C19 0.66(12) . . . . ?
C11 N2 C14 C19 -171.92(10) . . . . ?
N2 C14 C15 C16 -179.67(11) . . . . ?
C19 C14 C15 C16 -0.27(17) . . . . ?
C14 C15 C16 C17 -0.08(17) . . . . ?
C15 C16 C17 C18 0.27(18) . . . . ?
C16 C17 C18 C19 -0.10(17) . . . . ?
C17 C18 C19 C14 -0.24(16) . . . . ?
C17 C18 C19 C20 -179.04(12) . . . . ?
C15 C14 C19 C18 0.44(17) . . . . ?
N2 C14 C19 C18 179.95(10) . . . . ?
C15 C14 C19 C20 179.52(10) . . . . ?
N2 C14 C19 C20 -0.97(12) . . . . ?
C18 C19 C20 C21 2.7(2) . . . . ?
C14 C19 C20 C21 -176.23(12) . . . . ?
C18 C19 C20 C25 179.82(12) . . . . ?
C14 C19 C20 C25 0.91(12) . . . . ?
C25 C20 C21 C22 -0.54(17) . . . . ?
C19 C20 C21 C22 176.31(12) . . . . ?
C20 C21 C22 C23 -0.03(18) . . . . ?
C21 C22 C23 C24 0.54(19) . . . . ?
C22 C23 C24 C25 -0.45(18) . . . . ?
C14 N2 C25 C24 176.05(11) . . . . ?
C11 N2 C25 C24 -11.51(19) . . . . ?
C14 N2 C25 C20 -0.07(12) . . . . ?
C11 N2 C25 C20 172.37(10) . . . . ?
C23 C24 C25 N2 -175.81(11) . . . . ?
C23 C24 C25 C20 -0.13(17) . . . . ?
C21 C20 C25 N2 177.09(10) . . . . ?
C19 C20 C25 N2 -0.52(12) . . . . ?
C21 C20 C25 C24 0.63(17) . . . . ?
C19 C20 C25 C24 -176.98(10) . . . . ?
